data_2108007
loop_
_publ_author_name
'Perdih, Franc'

_publ_section_title
;
 Cu^II^ and Zn^II^ \b-diketonate coordination polymers based on
 pyrimidin-2-amine, pyrazine and 1,2-bis(4-pyridyl)ethane
;
_journal_coeditor_code EB5048
_journal_issue 6
_journal_name_full 'Acta Crystallographica Section B'
_journal_page_first 828
_journal_page_last 835
_journal_paper_doi 10.1107/S2052520616014566
_journal_volume 72
_journal_year 2016
_chemical_formula_moiety 'C24 H16 F6 N2 O4 Zn'
_chemical_formula_sum 'C24 H16 F6 N2 O4 Zn'
_chemical_formula_weight 575.76
_space_group_crystal_system triclinic
_space_group_IT_number 2
_space_group_name_Hall '-P 1'
_space_group_name_H-M_alt 'P -1'
_symmetry_space_group_name_Hall '-P 1'
_symmetry_space_group_name_H-M 'P -1'
_atom_sites_solution_hydrogens geom
_audit_creation_method SHELXL-2014/7
_cell_angle_alpha 92.223(7)
_cell_angle_beta 106.931(7)
_cell_angle_gamma 113.347(7)
_cell_formula_units_Z 1
_cell_length_a 7.2110(5)
_cell_length_b 8.9713(7)
_cell_length_c 10.9554(9)
_cell_measurement_reflns_used 2128
_cell_measurement_temperature 150(2)
_cell_measurement_theta_max 74.3390
_cell_measurement_theta_min 4.2370
_cell_volume 612.83(10)
_computing_cell_refinement 'CrysAlis PRO (Agilent, 2013)'
_computing_data_collection 'CrysAlis PRO (Agilent, 2013)'
_computing_data_reduction 'CrysAlis PRO (Agilent, 2013)'
_computing_structure_refinement 'SHELXL-2014/7 (Sheldrick, 2015)'
_computing_structure_solution 'SHELXL-2014/7 (Sheldrick, 2015)'
_diffrn_ambient_temperature 150(2)
_diffrn_detector_area_resol_mean 10.4933
_diffrn_measured_fraction_theta_full 0.996
_diffrn_measured_fraction_theta_max 0.996
_diffrn_measurement_device_type 'SuperNova, Dual, Cu at zero, Atlas'
_diffrn_measurement_method '\w scans'
_diffrn_radiation_monochromator mirror
_diffrn_radiation_source 'SuperNova (Cu) X-ray Source'
_diffrn_radiation_type CuK\a
_diffrn_radiation_wavelength 1.54184
_diffrn_reflns_av_R_equivalents 0.0512
_diffrn_reflns_limit_h_max 8
_diffrn_reflns_limit_h_min -6
_diffrn_reflns_limit_k_max 10
_diffrn_reflns_limit_k_min -10
_diffrn_reflns_limit_l_max 13
_diffrn_reflns_limit_l_min -13
_diffrn_reflns_number 4001
_diffrn_reflns_theta_full 67.684
_diffrn_reflns_theta_max 70.056
_diffrn_reflns_theta_min 4.285
_exptl_absorpt_coefficient_mu 2.123
_exptl_absorpt_correction_T_max 1.00000
_exptl_absorpt_correction_T_min 0.52081
_exptl_absorpt_correction_type multi-scan
_exptl_absorpt_process_details
;
CrysAlisPro, Agilent Technologies,
Version 1.171.36.28 (release 01-02-2013 CrysAlis171 .NET)
Empirical absorption correction using spherical harmonics,
 implemented in SCALE3 ABSPACK scaling algorithm.
;
_exptl_crystal_colour colorless
_exptl_crystal_density_diffrn 1.560
_exptl_crystal_description plate
_exptl_crystal_F_000 290
_exptl_crystal_size_max 0.400
_exptl_crystal_size_mid 0.080
_exptl_crystal_size_min 0.050
_refine_diff_density_max 0.577
_refine_diff_density_min -0.848
_refine_ls_extinction_coef 0.020(2)
_refine_ls_extinction_expression Fc^*^=kFc[1+0.001xFc^2^\l^3^/sin(2\q)]^-1/4^
_refine_ls_extinction_method 'SHELXL-2014/7 (Sheldrick, 2015)'
_refine_ls_goodness_of_fit_ref 1.082
_refine_ls_hydrogen_treatment constr
_refine_ls_matrix_type full
_refine_ls_number_parameters 170
_refine_ls_number_reflns 2314
_refine_ls_number_restraints 6
_refine_ls_restrained_S_all 1.149
_refine_ls_R_factor_all 0.0546
_refine_ls_R_factor_gt 0.0500
_refine_ls_shift/su_max 0.000
_refine_ls_shift/su_mean 0.000
_refine_ls_structure_factor_coef Fsqd
_refine_ls_weighting_details 'w=1/[\s^2^(Fo^2^)+(0.0849P)^2^+0.0966P] where P=(Fo^2^+2Fc^2^)/3'
_refine_ls_weighting_scheme calc
_refine_ls_wR_factor_gt 0.1297
_refine_ls_wR_factor_ref 0.1376
_reflns_number_gt 2102
_reflns_number_total 2314
_reflns_threshold_expression 'I > 2\s(I)'
_cod_data_source_file eb5048sup1.cif
_cod_data_source_block 4b
_cod_depositor_comments 'Adding full bibliography for 2108003--2108008.cif.'
_cod_original_cell_volume 612.83(9)
_cod_database_code 2108007
_cod_database_fobs_code 2108007
_shelx_space_group_comment
;
The symmetry employed for this shelxl refinement is uniquely defined
by the following loop, which should always be used as a source of
symmetry information in preference to the above space-group names.
They are only intended as comments.
;
_shelx_estimated_absorpt_t_min 0.484
_shelx_estimated_absorpt_t_max 0.901

loop_
_space_group_symop_operation_xyz
'x, y, z'
'-x, -y, -z'

loop_
_atom_site_type_symbol
_atom_site_label
_atom_site_fract_x
_atom_site_fract_y
_atom_site_fract_z
_atom_site_U_iso_or_equiv
_atom_site_adp_type
_atom_site_calc_flag
_atom_site_occupancy
Zn Zn1 0.0000 0.5000 0.0000 0.0249(2) Uani d 1
F F1 0.4625(7) 1.0429(3) 0.3574(3) 0.1305(18) Uani d 1
F F2 0.4973(6) 1.0430(4) 0.1723(3) 0.1198(16) Uani d 1
F F3 0.2160(9) 1.0447(4) 0.1919(4) 0.1283(16) Uani d 1
O O1 0.1567(3) 0.7438(2) 0.08081(18) 0.0285(4) Uani d 1
O O2 0.0506(3) 0.4405(2) 0.18159(18) 0.0302(4) Uani d 1
N N1 0.3074(3) 0.4995(3) 0.0001(2) 0.0257(5) Uani d 1
C C1 0.3556(10) 0.9822(5) 0.2327(4) 0.0812(18) Uani d 1
C C2 0.2478(5) 0.7950(3) 0.2015(3) 0.0342(6) Uani d 1
C C3 0.2587(5) 0.7080(4) 0.3019(3) 0.0414(8) Uani d 1
H H3 0.3412 0.7694 0.3869 0.050 Uiso calc 1
C C4 0.1572(4) 0.5345(3) 0.2887(3) 0.0283(6) Uani d 1
C C5 0.1657(5) 0.4559(4) 0.4057(3) 0.0346(6) Uani d 1
C C6 0.3103(6) 0.5387(5) 0.5290(3) 0.0469(8) Uani d 1
H H6 0.4066 0.6515 0.5417 0.056 Uiso calc 1
C C7 0.3121(7) 0.4543(6) 0.6336(3) 0.0611(11) Uani d 1
H H7 0.4125 0.5105 0.7170 0.073 Uiso calc 1
C C8 0.1739(8) 0.2939(6) 0.6189(4) 0.0655(12) Uani d 1
H H8 0.1788 0.2383 0.6910 0.079 Uiso calc 1
C C9 0.0254(8) 0.2121(6) 0.4977(4) 0.0645(11) Uani d 1
H H9 -0.0754 0.1010 0.4872 0.077 Uiso calc 1
C C10 0.0234(6) 0.2918(4) 0.3917(3) 0.0475(8) Uani d 1
H H10 -0.0762 0.2337 0.3086 0.057 Uiso calc 1
C C11 0.4682(4) 0.6362(3) -0.0064(3) 0.0300(6) Uani d 1
H H11 0.4503 0.7354 -0.0116 0.036 Uiso calc 1
C C12 0.3387(4) 0.3635(3) 0.0057(3) 0.0283(6) Uani d 1
H H12 0.2268 0.2637 0.0093 0.034 Uiso calc 1

loop_
_atom_site_aniso_label
_atom_site_aniso_U_11
_atom_site_aniso_U_22
_atom_site_aniso_U_33
_atom_site_aniso_U_12
_atom_site_aniso_U_13
_atom_site_aniso_U_23
Zn1 0.0176(3) 0.0257(3) 0.0215(3) 0.0047(2) 0.00019(19) -0.00298(19)
F1 0.209(4) 0.0367(13) 0.0471(15) -0.0193(18) 0.0082(19) -0.0156(11)
F2 0.116(3) 0.0650(17) 0.0784(19) -0.0497(18) 0.0177(19) 0.0093(15)
F3 0.219(5) 0.0475(16) 0.124(3) 0.068(3) 0.049(3) 0.0067(18)
O1 0.0241(9) 0.0244(9) 0.0254(9) 0.0043(8) 0.0017(7) -0.0031(7)
O2 0.0292(10) 0.0284(10) 0.0240(9) 0.0091(8) 0.0015(7) 0.0001(7)
N1 0.0174(10) 0.0301(12) 0.0233(10) 0.0073(9) 0.0024(8) 0.0017(9)
C1 0.117(4) 0.032(2) 0.041(2) -0.008(2) 0.009(2) -0.0065(16)
C2 0.0280(14) 0.0262(14) 0.0331(14) -0.0007(11) 0.0074(11) -0.0043(11)
C3 0.0418(17) 0.0363(16) 0.0215(13) 0.0006(14) 0.0003(12) -0.0065(11)
C4 0.0195(12) 0.0355(14) 0.0235(12) 0.0095(11) 0.0025(10) -0.0023(11)
C5 0.0330(15) 0.0441(17) 0.0273(14) 0.0201(13) 0.0060(12) 0.0033(12)
C6 0.0479(19) 0.064(2) 0.0230(14) 0.0255(17) 0.0033(13) -0.0011(14)
C7 0.072(3) 0.094(3) 0.0244(15) 0.049(3) 0.0067(16) 0.0078(18)
C8 0.092(3) 0.089(3) 0.0412(19) 0.060(3) 0.026(2) 0.031(2)
C9 0.083(3) 0.063(2) 0.058(2) 0.037(2) 0.028(2) 0.032(2)
C10 0.056(2) 0.0470(19) 0.0388(17) 0.0241(17) 0.0118(15) 0.0132(15)
C11 0.0250(13) 0.0288(13) 0.0319(13) 0.0089(11) 0.0074(11) 0.0031(11)
C12 0.0229(12) 0.0265(13) 0.0297(13) 0.0068(10) 0.0062(10) 0.0024(10)

loop_
_atom_type_symbol
_atom_type_description
_atom_type_scat_dispersion_real
_atom_type_scat_dispersion_imag
_atom_type_scat_source
C C 0.0181 0.0091 'International Tables Vol C Tables 4.2.6.8 and 6.1.1.4'
H H 0.0000 0.0000 'International Tables Vol C Tables 4.2.6.8 and 6.1.1.4'
F F 0.0727 0.0534 'International Tables Vol C Tables 4.2.6.8 and 6.1.1.4'
N N 0.0311 0.0180 'International Tables Vol C Tables 4.2.6.8 and 6.1.1.4'
O O 0.0492 0.0322 'International Tables Vol C Tables 4.2.6.8 and 6.1.1.4'
Zn Zn -1.5491 0.6778 'International Tables Vol C Tables 4.2.6.8 and 6.1.1.4'

loop_
_geom_angle_atom_site_label_1
_geom_angle_atom_site_label_2
_geom_angle_atom_site_label_3
_geom_angle_site_symmetry_1
_geom_angle_site_symmetry_3
_geom_angle
O1 Zn1 O1 2_565 . 180.00(6)
O1 Zn1 O2 2_565 2_565 89.60(8)
O1 Zn1 O2 . 2_565 90.40(8)
O1 Zn1 O2 2_565 . 90.40(8)
O1 Zn1 O2 . . 89.60(8)
O2 Zn1 O2 2_565 . 180.0
O1 Zn1 N1 2_565 2_565 89.94(8)
O1 Zn1 N1 . 2_565 90.06(8)
O2 Zn1 N1 2_565 2_565 90.02(8)
O2 Zn1 N1 . 2_565 89.98(8)
O1 Zn1 N1 2_565 . 90.06(8)
O1 Zn1 N1 . . 89.94(8)
O2 Zn1 N1 2_565 . 89.98(8)
O2 Zn1 N1 . . 90.02(8)
N1 Zn1 N1 2_565 . 180.0
C2 O1 Zn1 . . 123.16(19)
C4 O2 Zn1 . . 128.54(18)
C12 N1 C11 . . 117.2(2)
C12 N1 Zn1 . . 121.53(17)
C11 N1 Zn1 . . 121.25(19)
F3 C1 F1 . . 108.5(5)
F3 C1 F2 . . 105.7(4)
F1 C1 F2 . . 105.8(4)
F3 C1 C2 . . 111.3(4)
F1 C1 C2 . . 114.0(4)
F2 C1 C2 . . 110.9(5)
O1 C2 C3 . . 130.0(3)
O1 C2 C1 . . 111.3(3)
C3 C2 C1 . . 118.7(3)
C2 C3 C4 . . 125.2(3)
C2 C3 H3 . . 117.4
C4 C3 H3 . . 117.4
O2 C4 C3 . . 123.2(3)
O2 C4 C5 . . 116.7(2)
C3 C4 C5 . . 120.1(3)
C10 C5 C6 . . 118.5(3)
C10 C5 C4 . . 118.4(3)
C6 C5 C4 . . 123.1(3)
C7 C6 C5 . . 119.5(4)
C7 C6 H6 . . 120.2
C5 C6 H6 . . 120.2
C8 C7 C6 . . 121.6(4)
C8 C7 H7 . . 119.2
C6 C7 H7 . . 119.2
C7 C8 C9 . . 119.3(4)
C7 C8 H8 . . 120.3
C9 C8 H8 . . 120.3
C10 C9 C8 . . 120.2(4)
C10 C9 H9 . . 119.9
C8 C9 H9 . . 119.9
C9 C10 C5 . . 120.8(4)
C9 C10 H10 . . 119.6
C5 C10 H10 . . 119.6
N1 C11 C12 . 2_665 121.4(3)
N1 C11 H11 . . 119.3
C12 C11 H11 2_665 . 119.3
N1 C12 C11 . 2_665 121.4(2)
N1 C12 H12 . . 119.3
C11 C12 H12 2_665 . 119.3

loop_
_geom_bond_atom_site_label_1
_geom_bond_atom_site_label_2
_geom_bond_site_symmetry_2
_geom_bond_distance
Zn1 O1 2_565 2.0381(18)
Zn1 O1 . 2.0381(18)
Zn1 O2 2_565 2.0469(19)
Zn1 O2 . 2.0469(19)
Zn1 N1 2_565 2.218(2)
Zn1 N1 . 2.218(2)
F1 C1 . 1.323(5)
F2 C1 . 1.327(7)
F3 C1 . 1.316(8)
O1 C2 . 1.264(3)
O2 C4 . 1.251(3)
N1 C12 . 1.327(4)
N1 C11 . 1.335(4)
C1 C2 . 1.519(5)
C2 C3 . 1.375(4)
C3 C4 . 1.413(4)
C3 H3 . 0.9500
C4 C5 . 1.484(4)
C5 C10 . 1.392(5)
C5 C6 . 1.397(4)
C6 C7 . 1.397(5)
C6 H6 . 0.9500
C7 C8 . 1.357(7)
C7 H7 . 0.9500
C8 C9 . 1.387(6)
C8 H8 . 0.9500
C9 C10 . 1.386(5)
C9 H9 . 0.9500
C10 H10 . 0.9500
C11 C12 2_665 1.388(4)
C11 H11 . 0.9500
C12 C11 2_665 1.388(4)
C12 H12 . 0.9500

loop_
_geom_torsion_atom_site_label_1
_geom_torsion_atom_site_label_2
_geom_torsion_atom_site_label_3
_geom_torsion_atom_site_label_4
_geom_torsion_site_symmetry_4
_geom_torsion
Zn1 O1 C2 C3 . -2.2(5)
Zn1 O1 C2 C1 . 178.6(3)
F3 C1 C2 O1 . 59.8(5)
F1 C1 C2 O1 . -176.9(5)
F2 C1 C2 O1 . -57.5(5)
F3 C1 C2 C3 . -119.5(4)
F1 C1 C2 C3 . 3.8(7)
F2 C1 C2 C3 . 123.1(4)
O1 C2 C3 C4 . -2.8(6)
C1 C2 C3 C4 . 176.4(4)
Zn1 O2 C4 C3 . 2.7(4)
Zn1 O2 C4 C5 . 179.95(18)
C2 C3 C4 O2 . 2.5(5)
C2 C3 C4 C5 . -174.7(3)
O2 C4 C5 C10 . -12.9(4)
C3 C4 C5 C10 . 164.5(3)
O2 C4 C5 C6 . 166.9(3)
C3 C4 C5 C6 . -15.8(5)
C10 C5 C6 C7 . 1.6(5)
C4 C5 C6 C7 . -178.1(3)
C5 C6 C7 C8 . -1.2(6)
C6 C7 C8 C9 . -0.8(7)
C7 C8 C9 C10 . 2.3(7)
C8 C9 C10 C5 . -1.8(7)
C6 C5 C10 C9 . -0.1(6)
C4 C5 C10 C9 . 179.6(3)
C12 N1 C11 C12 2_665 -0.8(4)
Zn1 N1 C11 C12 2_665 179.64(19)
C11 N1 C12 C11 2_665 0.8(4)
Zn1 N1 C12 C11 2_665 -179.65(19)
